data_1526788
loop_
_publ_author_name
'Kumada, N.'
'Kinomura, N.'
'Sleight, A.W.'

_publ_section_title
;
 Neutron powder diffraction refinement of ilmenite-type bismuth oxides: A
 Bi O3 (A = Na, Ag)
;
_journal_name_full 'Materials Research Bulletin'
_journal_page_first 2397
_journal_page_last 2402
_journal_volume 35
_journal_year 2000
_chemical_formula_sum 'Bi Na O3'
_chemical_name_systematic 'Na (Bi O3)'
_space_group_IT_number 148
_symmetry_space_group_name_Hall '-R 3'
_symmetry_space_group_name_H-M 'R -3 :H'
_cell_angle_alpha 90
_cell_angle_beta 90
_cell_angle_gamma 120
_cell_formula_units_Z 6
_cell_length_a 5.5672
_cell_length_b 5.5672
_cell_length_c 15.989
_cell_volume 429.166
_citation_journal_id_ASTM MRBUAC
_cod_data_source_file Kumada_MRBUAC_2000_307.cif
_cod_data_source_block Bi1Na1O3
_cod_original_cell_volume 429.1663
_cod_original_formula_sum 'Bi1 Na1 O3'
_cod_database_code 1526788

loop_
_symmetry_equiv_pos_as_xyz
x,y,z
-y,x-y,z
-x+y,-x,z
-x,-y,-z
y,-x+y,-z
x-y,x,-z
x+2/3,y+1/3,z+1/3
-y+2/3,x-y+1/3,z+1/3
-x+y+2/3,-x+1/3,z+1/3
-x+2/3,-y+1/3,-z+1/3
y+2/3,-x+y+1/3,-z+1/3
x-y+2/3,x+1/3,-z+1/3
x+1/3,y+2/3,z+2/3
-y+1/3,x-y+2/3,z+2/3
-x+y+1/3,-x+2/3,z+2/3
-x+1/3,-y+2/3,-z+2/3
y+1/3,-x+y+2/3,-z+2/3
x-y+1/3,x+2/3,-z+2/3

loop_
_atom_site_label
_atom_site_type_symbol
_atom_site_fract_x
_atom_site_fract_y
_atom_site_fract_z
_atom_site_occupancy
_atom_site_U_iso_or_equiv
Bi1 Bi+5 0 0 0.3428 1 0.0
O1 O-2 0.2779 -0.038 0.2589 1 0.0
Na1 Na+1 0 0 0.1446 1 0.0
